data_1524753
loop_
_publ_author_name
'Kripyakevich, P.I.'

_publ_section_title
;
 Crystal structure of the compound Mg Co Ni
;
_journal_name_full 'Dopovidi Akademii Nauk Ukrains'koi RSR'
_journal_page_first 1460
_journal_page_last 1463
_journal_volume 1962
_journal_year 1962
_chemical_formula_sum 'Co Mg Ni'
_chemical_name_systematic '(Co Ni) Mg'
_space_group_IT_number 194
_symmetry_space_group_name_Hall '-P 6c 2c'
_symmetry_space_group_name_H-M 'P 63/m m c'
_cell_angle_alpha 90
_cell_angle_beta 90
_cell_angle_gamma 120
_cell_formula_units_Z 4
_cell_length_a 4.848
_cell_length_b 4.848
_cell_length_c 7.889
_cell_volume 160.575
_citation_journal_id_ASTM DUKRA4
_cod_data_source_file Kripyakevich_DUKRA4_1962_1097.cif
_cod_data_source_block Co1Mg1Ni1
_cod_original_formula_sum 'Co1 Mg1 Ni1'
_cod_database_code 1524753

loop_
_symmetry_equiv_pos_as_xyz
x,y,z
x-y,x,z+1/2
-y,x-y,z
-x,-y,z+1/2
-x+y,-x,z
y,-x+y,z+1/2
-y,-x,-z+1/2
x-y,-y,-z
x,x-y,-z+1/2
y,x,-z
-x+y,y,-z+1/2
-x,-x+y,-z
-x,-y,-z
-x+y,-x,-z-1/2
y,-x+y,-z
x,y,-z-1/2
x-y,x,-z
-y,x-y,-z-1/2
y,x,z-1/2
-x+y,y,z
-x,-x+y,z-1/2
-y,-x,z
x-y,-y,z-1/2
x,x-y,z

loop_
_atom_site_label
_atom_site_type_symbol
_atom_site_fract_x
_atom_site_fract_y
_atom_site_fract_z
_atom_site_occupancy
_atom_site_U_iso_or_equiv
Ni1 Ni 0 0 0 0.5 0.0
Mg1 Mg 0.3333 0.6667 0.063 1 0.0
Co1 Co 0 0 0 0.5 0.0
Co2 Co 0.833 0.666 0.25 0.5 0.0
Ni2 Ni 0.833 0.666 0.25 0.5 0.0
